data_4345605
loop_
_publ_author_name
'Lin, Li-Rong'
'Tang, Hui-Hui'
'Wang, Yun-Guang'
'Wang, Xuan'
'Fang, Xue-Ming'
'Ma, Li-Hua'

_publ_section_title
;
 Functionalized Lanthanide(III) Complexes Constructed from Azobenzene
 Derivative and \b-Diketone Ligands: Luminescent, Magnetic, and Reversible
 Trans-to-Cis Photoisomerization Properties.
;
_journal_issue 7
_journal_name_full 'Inorganic chemistry'
_journal_page_first 3889
_journal_page_last 3900
_journal_paper_doi 10.1021/acs.inorgchem.6b02819
_journal_volume 56
_journal_year 2017
_chemical_formula_moiety ' C47 H34 Eu F9 N6 O7'
_chemical_formula_sum 'C47 H34 Eu F9 N6 O7'
_chemical_formula_weight 1117.76
_space_group_crystal_system monoclinic
_space_group_IT_number 14
_space_group_name_Hall '-P 2ybc'
_space_group_name_H-M_alt 'P 1 21/c 1'
_symmetry_space_group_name_Hall '-P 2ybc'
_symmetry_space_group_name_H-M 'P 1 21/c 1'
_atom_sites_solution_hydrogens geom
_atom_sites_solution_primary direct
_atom_sites_solution_secondary difmap
_audit_creation_method SHELXL-2014/7
_cell_angle_alpha 90
_cell_angle_beta 102.483(5)
_cell_angle_gamma 90
_cell_formula_units_Z 4
_cell_length_a 24.109(7)
_cell_length_b 9.717(3)
_cell_length_c 19.229(5)
_cell_measurement_reflns_used 6335
_cell_measurement_temperature 203(2)
_cell_measurement_theta_max 25.81
_cell_measurement_theta_min 2.27
_cell_volume 4398(2)
_computing_cell_refinement 'SAINT (Bruker, 1999)'
_computing_data_collection 'SMART (Bruker, 1999)'
_computing_data_reduction 'SAINT (Bruker, 1999)'
_computing_molecular_graphics 'SHELXTL (Sheldrick, 2014)'
_computing_publication_material 'SHELXTL (Sheldrick, 2014)'
_computing_structure_refinement 'SHELXL-2014/7 (Sheldrick, 2014)'
_computing_structure_solution 'SHELXS-2014/5 (Sheldrick, 2014)'
_diffrn_ambient_temperature 203(2)
_diffrn_detector_area_resol_mean 0.742
_diffrn_measured_fraction_theta_full 0.999
_diffrn_measured_fraction_theta_max 0.999
_diffrn_measurement_device_type 'multiwire proportional'
_diffrn_measurement_method 'phi and omega scans'
_diffrn_radiation_type MoK\a
_diffrn_radiation_wavelength 0.71073
_diffrn_reflns_av_R_equivalents 0.0941
_diffrn_reflns_av_unetI/netI 0.0830
_diffrn_reflns_Laue_measured_fraction_full 0.999
_diffrn_reflns_Laue_measured_fraction_max 0.999
_diffrn_reflns_limit_h_max 29
_diffrn_reflns_limit_h_min -16
_diffrn_reflns_limit_k_max 11
_diffrn_reflns_limit_k_min -11
_diffrn_reflns_limit_l_max 22
_diffrn_reflns_limit_l_min -23
_diffrn_reflns_number 22957
_diffrn_reflns_point_group_measured_fraction_full 0.999
_diffrn_reflns_point_group_measured_fraction_max 0.999
_diffrn_reflns_theta_full 25.242
_diffrn_reflns_theta_max 25.499
_diffrn_reflns_theta_min 1.730
_diffrn_source 'fine-focus sealed tube'
_exptl_absorpt_coefficient_mu 1.525
_exptl_absorpt_correction_type multi-scan
_exptl_absorpt_process_details '(SADABS; Sheldrick, 1997)'
_exptl_crystal_colour orange-yellow
_exptl_crystal_density_diffrn 1.688
_exptl_crystal_density_method 'not measured'
_exptl_crystal_description block
_exptl_crystal_F_000 2232
_exptl_crystal_size_max 0.150
_exptl_crystal_size_mid 0.120
_exptl_crystal_size_min 0.100
_exptl_transmission_factor_max 0.872
_exptl_transmission_factor_min 0.814
_refine_diff_density_max 1.641
_refine_diff_density_min -0.635
_refine_diff_density_rms 0.101
_refine_ls_extinction_method none
_refine_ls_goodness_of_fit_ref 0.906
_refine_ls_hydrogen_treatment constr
_refine_ls_matrix_type full
_refine_ls_number_parameters 631
_refine_ls_number_reflns 8188
_refine_ls_number_restraints 0
_refine_ls_restrained_S_all 0.906
_refine_ls_R_factor_all 0.0632
_refine_ls_R_factor_gt 0.0414
_refine_ls_shift/su_max 0.001
_refine_ls_shift/su_mean 0.000
_refine_ls_structure_factor_coef Fsqd
_refine_ls_weighting_details 'w=1/[\s^2^(Fo^2^)+(0.0437P)^2^] where P=(Fo^2^+2Fc^2^)/3'
_refine_ls_weighting_scheme calc
_refine_ls_wR_factor_gt 0.0964
_refine_ls_wR_factor_ref 0.1023
_reflns_Friedel_coverage 0.000
_reflns_number_gt 5356
_reflns_number_total 8188
_reflns_threshold_expression 'I > 2\s(I)'
_cod_data_source_file ic6b02819_si_002.cif
_cod_data_source_block y
_cod_database_code 4345605
_shelx_shelxl_version_number 2014/7
_shelx_space_group_comment
;
The symmetry employed for this shelxl refinement is uniquely defined
by the following loop, which should always be used as a source of
symmetry information in preference to the above space-group names.
They are only intended as comments.
;
_shelx_estimated_absorpt_t_min 0.814
_shelx_estimated_absorpt_t_max 0.872

loop_
_space_group_symop_operation_xyz
'x, y, z'
'-x, y+1/2, -z+1/2'
'-x, -y, -z'
'x, -y-1/2, z-1/2'

loop_
_atom_site_label
_atom_site_type_symbol
_atom_site_fract_x
_atom_site_fract_y
_atom_site_fract_z
_atom_site_U_iso_or_equiv
_atom_site_adp_type
_atom_site_occupancy
_atom_site_site_symmetry_order
_atom_site_calc_flag
_atom_site_refinement_flags_posn
_atom_site_refinement_flags_adp
Eu1 Eu 0.29744(2) 0.24684(2) 0.31639(2) 0.02798(9) Uani 1 1 d . .
O7 O 0.22633(12) 0.1558(3) 0.22269(14) 0.0372(8) Uani 1 1 d . .
O2 O 0.38852(12) 0.3311(3) 0.31646(14) 0.0328(7) Uani 1 1 d . .
O1 O 0.36143(13) 0.1549(3) 0.41628(14) 0.0329(7) Uani 1 1 d . .
N1 N 0.27816(16) 0.4580(4) 0.22976(18) 0.0337(9) Uani 1 1 d . .
O4 O 0.20673(14) 0.3361(3) 0.32550(15) 0.0393(8) Uani 1 1 d . .
N3 N 0.32248(16) 0.2211(3) 0.18420(17) 0.0305(9) Uani 1 1 d . .
O3 O 0.24890(14) 0.0809(3) 0.36757(15) 0.0371(8) Uani 1 1 d . .
N4 N 0.27592(15) 0.1579(4) 0.13708(17) 0.0314(9) Uani 1 1 d . .
H4A H 0.2646 0.2158 0.1010 0.038 Uiso 1 1 d R U
C33 C 0.23074(19) 0.1255(4) 0.1617(2) 0.0327(11) Uani 1 1 d . .
F5 F 0.19953(18) -0.1733(3) 0.34657(19) 0.0920(12) Uani 1 1 d . .
N2 N 0.33858(16) 0.0133(4) 0.28264(18) 0.0340(9) Uani 1 1 d . .
F1 F 0.51989(13) 0.4589(3) 0.39672(16) 0.0671(10) Uani 1 1 d . .
F3 F 0.48774(16) 0.4141(4) 0.29062(18) 0.1004(14) Uani 1 1 d . .
C25 C 0.29336(19) 0.4595(5) 0.1672(2) 0.0340(11) Uani 1 1 d . .
C28 C 0.36261(18) 0.0009(4) 0.2268(2) 0.0307(10) Uani 1 1 d . .
C9 C 0.43060(19) 0.3489(4) 0.3675(2) 0.0311(10) Uani 1 1 d . .
C7 C 0.40855(19) 0.1858(4) 0.4516(2) 0.0290(10) Uani 1 1 d . .
C21 C 0.2466(2) 0.5599(5) 0.2442(3) 0.0420(12) Uani 1 1 d . .
H21 H 0.2365 0.5606 0.2887 0.050 Uiso 1 1 calc R U
C4 C 0.43035(19) 0.1060(4) 0.5166(2) 0.0310(10) Uani 1 1 d . .
C32 C 0.3340(2) -0.0994(4) 0.3195(2) 0.0358(11) Uani 1 1 d . .
H32 H 0.3176 -0.0923 0.3595 0.043 Uiso 1 1 calc R U
C10 C 0.4726(2) 0.4472(5) 0.3491(3) 0.0467(13) Uani 1 1 d . .
C5 C 0.4051(2) -0.0168(5) 0.5260(2) 0.0399(12) Uani 1 1 d . .
H5 H 0.3739 -0.0472 0.4911 0.048 Uiso 1 1 calc R U
C22 C 0.2279(2) 0.6641(5) 0.1982(3) 0.0488(13) Uani 1 1 d . .
H22 H 0.2060 0.7360 0.2107 0.059 Uiso 1 1 calc R U
F2 F 0.45200(15) 0.5707(3) 0.3391(2) 0.1085(16) Uani 1 1 d . .
C27 C 0.3711(2) 0.1303(4) 0.1897(2) 0.0339(11) Uani 1 1 d . .
H27A H 0.4053 0.1770 0.2159 0.041 Uiso 1 1 calc R U
H27B H 0.3767 0.1090 0.1419 0.041 Uiso 1 1 calc R U
C29 C 0.38071(19) -0.1226(5) 0.2061(2) 0.0377(11) Uani 1 1 d . .
H29 H 0.3967 -0.1286 0.1658 0.045 Uiso 1 1 calc R U
F6 F 0.21455(19) -0.1134(4) 0.45210(19) 0.0984(14) Uani 1 1 d . .
C24 C 0.2753(2) 0.5597(5) 0.1180(2) 0.0436(13) Uani 1 1 d . .
H24 H 0.2859 0.5582 0.0737 0.052 Uiso 1 1 calc R U
C8 C 0.4425(2) 0.2889(4) 0.4316(2) 0.0354(12) Uani 1 1 d . .
H8 H 0.4751 0.3173 0.4647 0.043 Uiso 1 1 calc R U
C3 C 0.4753(2) 0.1459(5) 0.5680(2) 0.0513(15) Uani 1 1 d . .
H3 H 0.4937 0.2294 0.5628 0.062 Uiso 1 1 calc R U
C14 C 0.1607(2) 0.2868(5) 0.3325(3) 0.0439(13) Uani 1 1 d . .
C31 C 0.3518(2) -0.2249(4) 0.3023(2) 0.0387(12) Uani 1 1 d . .
H31 H 0.3479 -0.3026 0.3300 0.046 Uiso 1 1 calc R U
C26 C 0.3342(2) 0.3535(4) 0.1556(2) 0.0344(11) Uani 1 1 d . .
H26A H 0.3324 0.3443 0.1044 0.041 Uiso 1 1 calc R U
H26B H 0.3728 0.3826 0.1784 0.041 Uiso 1 1 calc R U
C23 C 0.2418(2) 0.6616(5) 0.1340(3) 0.0532(15) Uani 1 1 d . .
H23 H 0.2281 0.7304 0.1003 0.064 Uiso 1 1 calc R U
C12 C 0.1984(2) 0.0612(5) 0.3677(2) 0.0414(12) Uani 1 1 d . .
F4 F 0.13244(17) -0.1049(4) 0.3888(2) 0.1061(14) Uani 1 1 d . .
C1 C 0.4696(2) -0.0526(5) 0.6344(3) 0.0496(14) Uani 1 1 d . .
H1 H 0.4837 -0.1079 0.6744 0.060 Uiso 1 1 calc R U
C2 C 0.4944(2) 0.0678(6) 0.6269(3) 0.0586(16) Uani 1 1 d . .
H2 H 0.5250 0.0986 0.6624 0.070 Uiso 1 1 calc R U
C11 C 0.1858(3) -0.0826(6) 0.3893(3) 0.0574(15) Uani 1 1 d . .
C36 C 0.1434(3) -0.0688(7) 0.0093(3) 0.0723(19) Uani 1 1 d . .
H36 H 0.1453 -0.0989 -0.0366 0.087 Uiso 1 1 calc R U
C6 C 0.4240(2) -0.0953(5) 0.5844(2) 0.0476(14) Uani 1 1 d . .
H6 H 0.4058 -0.1786 0.5903 0.057 Uiso 1 1 calc R U
C35 C 0.1857(2) 0.0100(6) 0.0473(3) 0.0631(17) Uani 1 1 d . .
H35 H 0.2159 0.0374 0.0267 0.076 Uiso 1 1 calc R U
C30 C 0.3752(2) -0.2364(4) 0.2447(3) 0.0409(12) Uani 1 1 d . .
H30 H 0.3875 -0.3225 0.2316 0.049 Uiso 1 1 calc R U
C13 C 0.1546(2) 0.1503(5) 0.3514(3) 0.0489(14) Uani 1 1 d . .
H13 H 0.1181 0.1183 0.3528 0.059 Uiso 1 1 d R U
C34 C 0.1849(2) 0.0498(5) 0.1152(2) 0.0389(12) Uani 1 1 d . .
N5 N 0.0568(3) -0.1855(7) -0.0076(3) 0.0872(19) Uani 1 1 d . .
C37 C 0.0996(3) -0.1032(6) 0.0366(3) 0.0654(17) Uani 1 1 d . .
N6 N 0.0162(3) -0.2053(7) 0.0159(3) 0.0906(19) Uani 1 1 d . .
C39 C 0.1424(3) 0.0037(8) 0.1433(3) 0.099(3) Uani 1 1 d . .
H39 H 0.1425 0.0234 0.1911 0.118 Uiso 1 1 calc R U
C15 C 0.1118(2) 0.3800(6) 0.3205(3) 0.0572(15) Uani 1 1 d . .
C19 C 0.0724(3) 0.6004(8) 0.3068(4) 0.106(3) Uani 1 1 d . .
H19 H 0.0789 0.6954 0.3040 0.127 Uiso 1 1 calc R U
C17 C 0.0104(4) 0.4242(14) 0.2897(5) 0.137(4) Uani 1 1 d . .
H17 H -0.0267 0.3925 0.2714 0.165 Uiso 1 1 calc R U
C20 C 0.1174(3) 0.5134(7) 0.3162(4) 0.082(2) Uani 1 1 d . .
H20 H 0.1540 0.5503 0.3198 0.099 Uiso 1 1 calc R U
C40 C -0.0261(4) -0.2887(9) -0.0271(4) 0.101(3) Uani 1 1 d . .
C16 C 0.0585(3) 0.3301(10) 0.3064(5) 0.132(4) Uani 1 1 d . .
H16 H 0.0523 0.2347 0.3073 0.158 Uiso 1 1 d R U
C38 C 0.0987(3) -0.0714(9) 0.1040(3) 0.123(4) Uani 1 1 d . .
H38 H 0.0685 -0.1002 0.1241 0.147 Uiso 1 1 calc R U
C41 C -0.0768(4) -0.2951(11) -0.0062(5) 0.146(4) Uani 1 1 d . .
H41 H -0.0839 -0.2436 0.0323 0.175 Uiso 1 1 calc R U
C18 C 0.0217(4) 0.5576(11) 0.3017(8) 0.187(7) Uani 1 1 d . .
H18 H -0.0074 0.6192 0.3062 0.225 Uiso 1 1 calc R U
C43 C -0.1101(6) -0.4392(15) -0.1050(6) 0.190(7) Uani 1 1 d . .
H43 H -0.1404 -0.4820 -0.1366 0.228 Uiso 1 1 calc R U
C45 C -0.0180(5) -0.3610(14) -0.0811(5) 0.217(8) Uani 1 1 d . .
H45 H 0.0176 -0.3624 -0.0936 0.260 Uiso 1 1 calc R U
C44 C -0.0630(7) -0.4352(19) -0.1193(6) 0.290(12) Uani 1 1 d . .
H44 H -0.0573 -0.4860 -0.1588 0.348 Uiso 1 1 calc R U
C42 C -0.1182(4) -0.3847(14) -0.0466(7) 0.186(6) Uani 1 1 d . .
H42 H -0.1516 -0.4044 -0.0308 0.224 Uiso 1 1 calc R U
O5 O 0.31221(13) 0.4331(3) 0.39653(14) 0.0364(8) Uani 1 1 d . .
C1S C 0.3122(2) 0.4485(5) 0.4600(2) 0.0365(11) Uani 1 1 d . .
O6 O 0.30265(16) 0.3682(3) 0.50361(17) 0.0558(10) Uani 1 1 d . .
F8 F 0.3185(2) 0.6199(3) 0.54718(17) 0.1097(16) Uani 1 1 d . .
F7 F 0.3039(2) 0.6851(4) 0.44478(19) 0.1197(18) Uani 1 1 d . .
C2S C 0.3291(3) 0.5919(6) 0.4851(3) 0.0553(16) Uani 1 1 d . .
F9 F 0.3821(2) 0.6154(5) 0.4889(3) 0.147(2) Uani 1 1 d . .

loop_
_atom_site_aniso_label
_atom_site_aniso_U_11
_atom_site_aniso_U_22
_atom_site_aniso_U_33
_atom_site_aniso_U_23
_atom_site_aniso_U_13
_atom_site_aniso_U_12
Eu1 0.03261(14) 0.02887(13) 0.02143(12) -0.00126(10) 0.00358(8) -0.00435(11)
O7 0.0351(19) 0.050(2) 0.0260(17) -0.0042(14) 0.0043(14) -0.0126(16)
O2 0.0343(18) 0.0386(19) 0.0235(15) 0.0039(13) 0.0018(14) -0.0068(15)
O1 0.0387(19) 0.0309(17) 0.0245(15) 0.0028(13) -0.0031(14) -0.0034(15)
N1 0.037(2) 0.029(2) 0.032(2) -0.0001(17) -0.0009(18) -0.0067(18)
O4 0.037(2) 0.043(2) 0.0389(18) -0.0046(15) 0.0109(15) -0.0047(17)
N3 0.035(2) 0.032(2) 0.0227(17) 0.0017(15) 0.0005(16) -0.0078(17)
O3 0.041(2) 0.0398(19) 0.0313(17) 0.0027(14) 0.0099(15) -0.0068(17)
N4 0.035(2) 0.036(2) 0.0200(18) 0.0017(16) -0.0024(16) -0.0072(18)
C33 0.034(3) 0.037(3) 0.025(2) 0.003(2) 0.001(2) 0.000(2)
F5 0.141(4) 0.050(2) 0.097(3) -0.021(2) 0.052(3) -0.030(2)
N2 0.038(2) 0.036(2) 0.0259(19) -0.0003(17) 0.0021(17) -0.0010(19)
F1 0.0441(19) 0.083(2) 0.065(2) 0.0285(17) -0.0078(16) -0.0245(18)
F3 0.083(3) 0.170(4) 0.057(2) 0.000(2) 0.035(2) -0.052(3)
C25 0.036(3) 0.036(3) 0.028(2) 0.001(2) 0.002(2) -0.011(2)
C28 0.026(2) 0.038(3) 0.026(2) -0.003(2) 0.0000(19) -0.002(2)
C9 0.036(3) 0.025(2) 0.032(2) -0.0017(19) 0.007(2) 0.001(2)
C7 0.034(3) 0.024(2) 0.028(2) -0.0031(19) 0.005(2) 0.003(2)
C21 0.048(3) 0.037(3) 0.041(3) -0.002(2) 0.007(2) -0.004(3)
C4 0.035(3) 0.030(2) 0.027(2) -0.0001(19) 0.004(2) -0.001(2)
C32 0.046(3) 0.034(3) 0.028(2) 0.000(2) 0.008(2) -0.006(2)
C10 0.040(3) 0.047(3) 0.049(3) 0.014(3) 0.001(3) -0.006(3)
C5 0.052(3) 0.035(3) 0.028(2) 0.003(2) -0.002(2) -0.006(2)
C22 0.048(3) 0.037(3) 0.058(3) 0.003(3) 0.004(3) 0.004(3)
F2 0.061(2) 0.050(2) 0.200(4) 0.060(2) -0.003(3) -0.0093(19)
C27 0.038(3) 0.041(3) 0.024(2) -0.003(2) 0.010(2) -0.001(2)
C29 0.036(3) 0.040(3) 0.037(3) -0.009(2) 0.006(2) -0.001(2)
F6 0.148(4) 0.067(2) 0.073(2) 0.026(2) 0.008(3) -0.025(3)
C24 0.054(3) 0.044(3) 0.031(3) 0.010(2) 0.004(2) -0.010(3)
C8 0.039(3) 0.033(3) 0.029(2) -0.0014(19) -0.003(2) -0.003(2)
C3 0.065(4) 0.048(3) 0.035(3) 0.006(2) -0.002(3) -0.028(3)
C14 0.039(3) 0.052(3) 0.041(3) -0.004(2) 0.011(2) -0.001(3)
C31 0.049(3) 0.028(3) 0.035(3) -0.001(2) 0.000(2) -0.001(2)
C26 0.040(3) 0.034(3) 0.028(2) 0.005(2) 0.004(2) -0.009(2)
C23 0.056(4) 0.041(3) 0.056(3) 0.018(3) -0.003(3) -0.002(3)
C12 0.055(4) 0.039(3) 0.034(3) -0.005(2) 0.018(3) -0.008(3)
F4 0.085(3) 0.070(2) 0.176(4) 0.020(3) 0.055(3) -0.023(2)
C1 0.064(4) 0.048(3) 0.033(3) 0.010(2) 0.000(3) 0.010(3)
C2 0.059(4) 0.074(4) 0.034(3) 0.008(3) -0.011(3) -0.018(3)
C11 0.061(4) 0.055(4) 0.062(4) 0.000(3) 0.025(3) -0.022(3)
C36 0.072(4) 0.103(5) 0.042(3) -0.032(3) 0.013(3) -0.037(4)
C6 0.072(4) 0.029(3) 0.036(3) 0.005(2) -0.002(3) -0.004(3)
C35 0.057(4) 0.089(4) 0.043(3) -0.013(3) 0.011(3) -0.032(3)
C30 0.044(3) 0.031(3) 0.045(3) -0.009(2) 0.004(2) 0.003(2)
C13 0.041(3) 0.053(3) 0.058(3) -0.004(3) 0.023(3) -0.017(3)
C34 0.035(3) 0.049(3) 0.031(3) -0.003(2) 0.004(2) -0.009(2)
N5 0.081(4) 0.130(5) 0.043(3) -0.006(3) -0.004(3) -0.062(4)
C37 0.066(4) 0.088(4) 0.038(3) -0.006(3) 0.001(3) -0.039(4)
N6 0.083(5) 0.119(5) 0.060(4) -0.007(3) -0.008(3) -0.058(4)
C39 0.080(5) 0.181(8) 0.039(3) -0.043(4) 0.020(3) -0.071(5)
C15 0.038(3) 0.066(4) 0.070(4) -0.001(3) 0.017(3) -0.001(3)
C19 0.075(6) 0.062(5) 0.168(8) -0.030(5) 0.001(5) 0.006(5)
C17 0.054(5) 0.236(13) 0.121(7) -0.002(8) 0.017(5) -0.007(8)
C20 0.051(4) 0.064(4) 0.133(6) -0.018(4) 0.022(4) 0.003(4)
C40 0.101(6) 0.131(6) 0.061(4) 0.009(4) -0.010(4) -0.070(6)
C16 0.061(5) 0.121(7) 0.218(11) 0.070(7) 0.038(6) 0.011(6)
C38 0.099(6) 0.220(10) 0.056(4) -0.043(5) 0.032(4) -0.115(6)
C41 0.104(8) 0.204(10) 0.121(8) -0.006(7) 0.008(6) -0.095(8)
C18 0.069(7) 0.093(7) 0.41(2) -0.047(10) 0.083(9) 0.002(6)
C43 0.209(15) 0.256(15) 0.072(7) 0.011(8) -0.043(9) -0.150(12)
C45 0.221(12) 0.361(17) 0.083(6) -0.095(9) 0.064(7) -0.230(13)
C44 0.292(18) 0.49(3) 0.092(8) -0.086(11) 0.056(10) -0.33(2)
C42 0.104(8) 0.277(16) 0.151(10) 0.070(11) -0.030(8) -0.112(10)
O5 0.044(2) 0.0400(18) 0.0233(16) -0.0049(13) 0.0034(14) 0.0013(16)
C1S 0.043(3) 0.039(3) 0.026(2) -0.006(2) 0.004(2) 0.004(2)
O6 0.092(3) 0.042(2) 0.040(2) 0.0024(16) 0.028(2) 0.001(2)
F8 0.222(5) 0.067(2) 0.047(2) -0.0239(18) 0.046(3) -0.019(3)
F7 0.230(6) 0.045(2) 0.074(3) 0.002(2) 0.011(3) 0.031(3)
C2S 0.079(5) 0.047(3) 0.033(3) -0.005(3) -0.004(3) 0.007(3)
F9 0.091(4) 0.108(4) 0.237(6) -0.095(4) 0.028(4) -0.042(3)

loop_
_atom_type_symbol
_atom_type_description
_atom_type_scat_dispersion_real
_atom_type_scat_dispersion_imag
_atom_type_scat_source
C C 0.0033 0.0016 'International Tables Vol C Tables 4.2.6.8 and 6.1.1.4'
H H 0.0000 0.0000 'International Tables Vol C Tables 4.2.6.8 and 6.1.1.4'
N N 0.0061 0.0033 'International Tables Vol C Tables 4.2.6.8 and 6.1.1.4'
O O 0.0106 0.0060 'International Tables Vol C Tables 4.2.6.8 and 6.1.1.4'
F F 0.0171 0.0103 'International Tables Vol C Tables 4.2.6.8 and 6.1.1.4'
Eu Eu -0.1578 3.6682 'International Tables Vol C Tables 4.2.6.8 and 6.1.1.4'

loop_
_geom_angle_atom_site_label_1
_geom_angle_atom_site_label_2
_geom_angle_atom_site_label_3
_geom_angle
O3 Eu1 O2 142.86(10)
O3 Eu1 O5 105.91(11)
O2 Eu1 O5 73.84(10)
O3 Eu1 O1 72.21(10)
O2 Eu1 O1 71.62(10)
O5 Eu1 O1 77.22(9)
O3 Eu1 O7 73.53(10)
O2 Eu1 O7 130.82(10)
O5 Eu1 O7 140.00(11)
O1 Eu1 O7 135.51(10)
O3 Eu1 O4 70.73(11)
O2 Eu1 O4 138.08(11)
O5 Eu1 O4 71.63(10)
O1 Eu1 O4 121.57(10)
O7 Eu1 O4 70.70(10)
O3 Eu1 N2 75.90(11)
O2 Eu1 N2 84.12(11)
O5 Eu1 N2 144.90(10)
O1 Eu1 N2 69.97(10)
O7 Eu1 N2 74.83(11)
O4 Eu1 N2 137.26(11)
O3 Eu1 N1 140.69(11)
O2 Eu1 N1 76.36(10)
O5 Eu1 N1 78.17(11)
O1 Eu1 N1 143.85(10)
O7 Eu1 N1 79.04(10)
O4 Eu1 N1 73.95(11)
N2 Eu1 N1 123.14(11)
O3 Eu1 N3 123.92(10)
O2 Eu1 N3 68.85(10)
O5 Eu1 N3 130.04(10)
O1 Eu1 N3 118.81(11)
O7 Eu1 N3 62.02(10)
O4 Eu1 N3 119.18(10)
N2 Eu1 N3 61.33(10)
N1 Eu1 N3 61.82(11)
C33 O7 Eu1 127.8(3)
C9 O2 Eu1 130.1(3)
C7 O1 Eu1 136.1(3)
C21 N1 C25 117.9(4)
C21 N1 Eu1 119.1(3)
C25 N1 Eu1 122.5(3)
C14 O4 Eu1 136.0(3)
N4 N3 C27 107.3(3)
N4 N3 C26 109.5(3)
C27 N3 C26 110.2(3)
N4 N3 Eu1 109.2(2)
C27 N3 Eu1 108.9(2)
C26 N3 Eu1 111.7(2)
C12 O3 Eu1 133.9(3)
C33 N4 N3 118.4(3)
C33 N4 H4A 107.0
N3 N4 H4A 107.0
O7 C33 N4 122.1(4)
O7 C33 C34 119.5(4)
N4 C33 C34 118.4(4)
C32 N2 C28 117.3(4)
C32 N2 Eu1 120.4(3)
C28 N2 Eu1 122.3(3)
N1 C25 C24 121.8(5)
N1 C25 C26 116.9(4)
C24 C25 C26 121.2(4)
N2 C28 C29 122.5(4)
N2 C28 C27 116.1(4)
C29 C28 C27 121.4(4)
O2 C9 C8 129.3(4)
O2 C9 C10 112.1(4)
C8 C9 C10 118.5(4)
O1 C7 C8 123.3(4)
O1 C7 C4 117.3(4)
C8 C7 C4 119.3(4)
N1 C21 C22 123.4(5)
N1 C21 H21 118.3
C22 C21 H21 118.3
C3 C4 C5 117.5(4)
C3 C4 C7 123.5(4)
C5 C4 C7 119.0(4)
N2 C32 C31 123.1(4)
N2 C32 H32 118.4
C31 C32 H32 118.4
F3 C10 F2 105.8(5)
F3 C10 F1 105.2(5)
F2 C10 F1 105.7(4)
F3 C10 C9 112.4(4)
F2 C10 C9 111.8(4)
F1 C10 C9 115.2(4)
C6 C5 C4 121.4(4)
C6 C5 H5 119.3
C4 C5 H5 119.3
C23 C22 C21 118.2(5)
C23 C22 H22 120.9
C21 C22 H22 120.9
N3 C27 C28 111.0(4)
N3 C27 H27A 109.4
C28 C27 H27A 109.4
N3 C27 H27B 109.4
C28 C27 H27B 109.4
H27A C27 H27B 108.0
C30 C29 C28 118.8(4)
C30 C29 H29 120.6
C28 C29 H29 120.6
C23 C24 C25 118.8(5)
C23 C24 H24 120.6
C25 C24 H24 120.6
C9 C8 C7 122.9(4)
C9 C8 H8 118.5
C7 C8 H8 118.5
C4 C3 C2 121.3(5)
C4 C3 H3 119.3
C2 C3 H3 119.3
O4 C14 C13 122.8(5)
O4 C14 C15 116.9(5)
C13 C14 C15 120.3(5)
C30 C31 C32 118.9(4)
C30 C31 H31 120.5
C32 C31 H31 120.5
N3 C26 C25 111.7(4)
N3 C26 H26A 109.3
C25 C26 H26A 109.3
N3 C26 H26B 109.3
C25 C26 H26B 109.3
H26A C26 H26B 107.9
C22 C23 C24 120.0(5)
C22 C23 H23 120.0
C24 C23 H23 120.0
O3 C12 C13 128.6(5)
O3 C12 C11 113.8(5)
C13 C12 C11 117.7(5)
C2 C1 C6 120.1(5)
C2 C1 H1 119.9
C6 C1 H1 119.9
C1 C2 C3 120.2(5)
C1 C2 H2 119.9
C3 C2 H2 119.9
F6 C11 F5 106.0(5)
F6 C11 F4 107.4(5)
F5 C11 F4 105.6(5)
F6 C11 C12 111.9(5)
F5 C11 C12 111.2(5)
F4 C11 C12 114.2(5)
C37 C36 C35 120.1(6)
C37 C36 H36 120.0
C35 C36 H36 120.0
C5 C6 C1 119.4(5)
C5 C6 H6 120.3
C1 C6 H6 120.3
C36 C35 C34 120.8(5)
C36 C35 H35 119.6
C34 C35 H35 119.6
C31 C30 C29 119.3(4)
C31 C30 H30 120.3
C29 C30 H30 120.3
C12 C13 C14 123.5(5)
C12 C13 H13 118.2
C14 C13 H13 118.3
C39 C34 C35 117.5(5)
C39 C34 C33 117.8(4)
C35 C34 C33 124.3(5)
N6 N5 C37 114.6(6)
C36 C37 C38 120.6(5)
C36 C37 N5 116.2(6)
C38 C37 N5 123.0(6)
N5 N6 C40 115.0(7)
C34 C39 C38 121.5(6)
C34 C39 H39 119.2
C38 C39 H39 119.2
C20 C15 C16 116.9(7)
C20 C15 C14 122.1(6)
C16 C15 C14 120.7(6)
C18 C19 C20 122.2(8)
C18 C19 H19 118.9
C20 C19 H19 118.9
C18 C17 C16 116.6(9)
C18 C17 H17 121.7
C16 C17 H17 121.7
C15 C20 C19 122.3(7)
C15 C20 H20 118.8
C19 C20 H20 118.8
C45 C40 C41 120.5(8)
C45 C40 N6 123.9(9)
C41 C40 N6 115.5(9)
C15 C16 C17 119.9(8)
C15 C16 H16 120.0
C17 C16 H16 120.0
C37 C38 C39 119.2(6)
C37 C38 H38 120.4
C39 C38 H38 120.4
C40 C41 C42 115.7(11)
C40 C41 H41 122.2
C42 C41 H41 122.2
C19 C18 C17 119.1(10)
C19 C18 H18 120.4
C17 C18 H18 120.4
C44 C43 C42 120.2(12)
C44 C43 H43 119.9
C42 C43 H43 119.9
C40 C45 C44 118.0(12)
C40 C45 H45 121.0
C44 C45 H45 121.0
C43 C44 C45 124.1(15)
C43 C44 H44 118.0
C45 C44 H44 118.0
C43 C42 C41 120.3(12)
C43 C42 H42 119.8
C41 C42 H42 119.8
C1S O5 Eu1 135.3(3)
O6 C1S O5 130.8(4)
O6 C1S C2S 117.2(4)
O5 C1S C2S 112.0(4)
F7 C2S F9 104.5(6)
F7 C2S F8 104.4(5)
F9 C2S F8 107.5(5)
F7 C2S C1S 114.0(4)
F9 C2S C1S 112.4(5)
F8 C2S C1S 113.3(5)

loop_
_geom_bond_atom_site_label_1
_geom_bond_atom_site_label_2
_geom_bond_distance
Eu1 O3 2.331(3)
Eu1 O2 2.343(3)
Eu1 O5 2.354(3)
Eu1 O1 2.364(3)
Eu1 O7 2.373(3)
Eu1 O4 2.394(3)
Eu1 N2 2.614(4)
Eu1 N1 2.621(3)
Eu1 N3 2.748(4)
O7 C33 1.236(5)
O2 C9 1.262(5)
O1 C7 1.228(5)
N1 C21 1.314(6)
N1 C25 1.331(5)
O4 C14 1.243(6)
N3 N4 1.421(4)
N3 C27 1.451(5)
N3 C26 1.452(5)
O3 C12 1.233(6)
N4 C33 1.316(6)
N4 H4A 0.8900
C33 C34 1.460(6)
F5 C11 1.296(6)
N2 C32 1.323(5)
N2 C28 1.332(5)
F1 C10 1.305(5)
F3 C10 1.296(6)
C25 C24 1.362(6)
C25 C26 1.475(6)
C28 C29 1.365(6)
C28 C27 1.481(6)
C9 C8 1.337(6)
C9 C10 1.489(6)
C7 C8 1.399(6)
C7 C4 1.469(5)
C21 C22 1.356(6)
C21 H21 0.9400
C4 C3 1.357(6)
C4 C5 1.369(6)
C32 C31 1.357(6)
C32 H32 0.9400
C10 F2 1.297(5)
C5 C6 1.352(6)
C5 H5 0.9400
C22 C23 1.346(7)
C22 H22 0.9400
C27 H27A 0.9800
C27 H27B 0.9800
C29 C30 1.355(6)
C29 H29 0.9400
F6 C11 1.291(6)
C24 C23 1.355(7)
C24 H24 0.9400
C8 H8 0.9400
C3 C2 1.357(6)
C3 H3 0.9400
C14 C13 1.391(7)
C14 C15 1.464(7)
C31 C30 1.352(7)
C31 H31 0.9400
C26 H26A 0.9800
C26 H26B 0.9800
C23 H23 0.9400
C12 C13 1.348(7)
C12 C11 1.508(7)
F4 C11 1.302(6)
C1 C2 1.336(7)
C1 C6 1.360(7)
C1 H1 0.9400
C2 H2 0.9400
C36 C37 1.321(8)
C36 C35 1.356(7)
C36 H36 0.9400
C6 H6 0.9400
C35 C34 1.365(6)
C35 H35 0.9400
C30 H30 0.9400
C13 H13 0.9400
C34 C39 1.336(7)
N5 N6 1.179(7)
N5 C37 1.431(7)
C37 C38 1.337(8)
N6 C40 1.420(8)
C39 C38 1.366(7)
C39 H39 0.9400
C15 C20 1.308(8)
C15 C16 1.344(9)
C19 C18 1.275(11)
C19 C20 1.357(8)
C19 H19 0.9400
C17 C18 1.334(11)
C17 C16 1.457(11)
C17 H17 0.9400
C20 H20 0.9400
C40 C45 1.304(12)
C40 C41 1.368(12)
C16 H16 0.9400
C38 H38 0.9400
C41 C42 1.421(12)
C41 H41 0.9400
C18 H18 0.9400
C43 C44 1.224(19)
C43 C42 1.295(17)
C43 H43 0.9400
C45 C44 1.376(11)
C45 H45 0.9400
C44 H44 0.9400
C42 H42 0.9400
O5 C1S 1.230(5)
C1S O6 1.203(5)
C1S C2S 1.502(7)
F8 C2S 1.302(6)
F7 C2S 1.261(6)
C2S F9 1.283(7)

loop_
_geom_hbond_atom_site_label_D
_geom_hbond_atom_site_label_H
_geom_hbond_atom_site_label_A
_geom_hbond_distance_DH
_geom_hbond_distance_HA
_geom_hbond_distance_DA
_geom_hbond_angle_DHA
C21 H21 O4 0.94 2.45 2.957(6) 114.0
C32 H32 O3 0.94 2.39 2.992(6) 121.6
C27 H27A O2 0.98 2.55 3.079(5) 114.1
